data_4302136
loop_
_publ_author_name
'Sungjun Hong'
'Lyndal M. R. Hill'
'Aalo K. Gupta'
'Benjamin D. Naab'
'Joe B. Gilroy'
'Robin G. Hicks'
'Christopher J. Cramer'
'William B. Tolman'

_publ_section_title
;
Effects of Electron-Deficient \b-Diketiminate and Formazan Supporting
Ligands on Copper(I)-Mediated Dioxygen Activation
;
_journal_name_full 'Inorganic Chemistry'
_journal_page_first 4514
_journal_page_last 4523
_journal_paper_doi 10.1021/ic9002466
_journal_volume 48
_journal_year 2009
_chemical_formula_moiety 'C23 H22 Cu F6 N3'
_chemical_formula_sum 'C23 H22 Cu F6 N3'
_chemical_formula_weight 517.98
_chemical_name_common 08207
_chemical_name_systematic
; 
 ? 
;
_space_group_IT_number 14
_symmetry_cell_setting monoclinic
_symmetry_space_group_name_Hall '-P 2yn'
_symmetry_space_group_name_H-M 'P 1 21/n 1'
_atom_sites_solution_hydrogens geom
_atom_sites_solution_primary direct
_atom_sites_solution_secondary difmap
_audit_creation_method SHELXL-97
_cell_angle_alpha 90.00
_cell_angle_beta 90.679(2)
_cell_angle_gamma 90.00
_cell_formula_units_Z 4
_cell_length_a 8.0421(12)
_cell_length_b 23.357(4)
_cell_length_c 12.1307(19)
_cell_measurement_reflns_used 3567
_cell_measurement_temperature 173(2)
_cell_measurement_theta_max 25.02
_cell_measurement_theta_min 2.42
_cell_volume 2278.5(6)
_computing_cell_refinement SAINT,Bruker
_computing_data_collection SMART,Bruker
_computing_data_reduction SAINT,Bruker
_computing_molecular_graphics SHELXTL,Bruker
_computing_structure_refinement 'SHELXL-97 (Sheldrick, 1997)'
_computing_structure_solution 'SHELXS-97 (Sheldrick, 1990)'
_diffrn_ambient_temperature 173(2)
_diffrn_measured_fraction_theta_full 0.999
_diffrn_measured_fraction_theta_max 0.999
_diffrn_measurement_device_type 'Siemens SMART Platform CCD'
_diffrn_measurement_method 'area detector,omega scans per phi'
_diffrn_radiation_monochromator graphite
_diffrn_radiation_source 'normal-focus sealed tube'
_diffrn_radiation_type MoK\a
_diffrn_radiation_wavelength 0.71073
_diffrn_reflns_av_R_equivalents 0.0355
_diffrn_reflns_av_sigmaI/netI 0.0256
_diffrn_reflns_limit_h_max 9
_diffrn_reflns_limit_h_min -9
_diffrn_reflns_limit_k_max 27
_diffrn_reflns_limit_k_min -27
_diffrn_reflns_limit_l_max 14
_diffrn_reflns_limit_l_min -14
_diffrn_reflns_number 21659
_diffrn_reflns_theta_full 25.05
_diffrn_reflns_theta_max 25.05
_diffrn_reflns_theta_min 1.74
_exptl_absorpt_coefficient_mu 1.023
_exptl_absorpt_correction_T_max 1.000000
_exptl_absorpt_correction_T_min 0.788729
_exptl_absorpt_correction_type multi-scan
_exptl_absorpt_process_details 'SADABS,R,Blessing, 1995'
_exptl_crystal_colour red
_exptl_crystal_density_diffrn 1.510
_exptl_crystal_density_method 'not measured'
_exptl_crystal_description block
_exptl_crystal_F_000 1056
_exptl_crystal_size_max 0.3
_exptl_crystal_size_mid 0.3
_exptl_crystal_size_min 0.2
_refine_diff_density_max 0.329
_refine_diff_density_min -0.531
_refine_diff_density_rms 0.058
_refine_ls_extinction_method none
_refine_ls_goodness_of_fit_ref 1.033
_refine_ls_hydrogen_treatment constr
_refine_ls_matrix_type full
_refine_ls_number_parameters 302
_refine_ls_number_reflns 4047
_refine_ls_number_restraints 0
_refine_ls_restrained_S_all 1.033
_refine_ls_R_factor_all 0.0480
_refine_ls_R_factor_gt 0.0373
_refine_ls_shift/su_max 0.015
_refine_ls_shift/su_mean 0.000
_refine_ls_structure_factor_coef Fsqd
_refine_ls_weighting_details 'calc w=1/[\s^2^(Fo^2^)+(0.0470P)^2^+2.0318P] where P=(Fo^2^+2Fc^2^)/3'
_refine_ls_weighting_scheme calc
_refine_ls_wR_factor_gt 0.0912
_refine_ls_wR_factor_ref 0.0961
_reflns_number_gt 3403
_reflns_number_total 4047
_reflns_threshold_expression >2sigma(I)
_cod_data_source_file ic9002466_si_002_1.cif
_cod_data_source_block 08207b
_cod_depositor_comments
;
The following automatic conversions were performed:
'_symmetry_cell_setting' value 'Monoclinic' changed to 'monoclinic'
according to '/home/saulius/struct/CIF-dictionaries/cif_core.dic'
dictionary named 'cif_core.dic' version 2.4.1 from 2010-06-29.

Automatic conversion script
Id: cif_fix_enum 1527 2010-12-29 10:47:43Z saulius 
;
_cod_original_sg_symbol_H-M 'P 21/n'
_cod_database_code 4302136

loop_
_symmetry_equiv_pos_as_xyz
'x, y, z'
'-x+1/2, y+1/2, -z+1/2'
'-x, -y, -z'
'x-1/2, -y-1/2, z-1/2'

loop_
_atom_site_label
_atom_site_type_symbol
_atom_site_fract_x
_atom_site_fract_y
_atom_site_fract_z
_atom_site_U_iso_or_equiv
_atom_site_adp_type
_atom_site_occupancy
_atom_site_symmetry_multiplicity
_atom_site_calc_flag
_atom_site_refinement_flags
_atom_site_disorder_assembly
_atom_site_disorder_group
Cu1 Cu 0.45423(4) 0.118635(14) 0.74901(3) 0.03314(12) Uani 1 1 d . . .
F6 F 0.1816(2) 0.23650(7) 1.02597(14) 0.0432(4) Uani 1 1 d . . .
F3 F 0.1067(2) -0.03787(7) 0.85594(16) 0.0495(5) Uani 1 1 d . . .
N1 N 0.2906(2) 0.05989(9) 0.75424(17) 0.0265(5) Uani 1 1 d . . .
N2 N 0.3750(3) 0.16712(9) 0.87346(17) 0.0277(5) Uani 1 1 d . . .
F5 F 0.3423(2) 0.17833(7) 1.11255(13) 0.0426(4) Uani 1 1 d . . .
F2 F -0.08319(19) 0.02167(7) 0.89741(14) 0.0421(4) Uani 1 1 d . . .
N3 N 0.6596(3) 0.14391(10) 0.69683(19) 0.0385(6) Uani 1 1 d . . .
F4 F 0.0828(2) 0.15979(8) 1.09474(14) 0.0472(4) Uani 1 1 d . . .
C14 C 0.3258(3) 0.00951(10) 0.6899(2) 0.0261(5) Uani 1 1 d . . .
F1 F -0.0286(2) 0.00599(9) 0.72868(14) 0.0545(5) Uani 1 1 d . . .
C6 C 0.4830(3) 0.21420(11) 0.8993(2) 0.0279(6) Uani 1 1 d . . .
C3 C 0.1488(3) 0.10231(11) 0.9103(2) 0.0280(6) Uani 1 1 d . . .
H3A H 0.0533 0.0980 0.9549 0.034 Uiso 1 1 calc R . .
C5 C 0.2141(3) 0.18079(11) 1.0417(2) 0.0321(6) Uani 1 1 d . . .
C17 C 0.4096(3) -0.08552(12) 0.5671(2) 0.0389(7) Uani 1 1 d . . .
H17A H 0.4340 -0.1191 0.5261 0.047 Uiso 1 1 calc R . .
C22 C 0.7886(4) 0.16231(12) 0.6850(2) 0.0353(6) Uani 1 1 d . . .
C4 C 0.2517(3) 0.14944(11) 0.9341(2) 0.0265(5) Uani 1 1 d . . .
C2 C 0.1713(3) 0.06093(10) 0.8280(2) 0.0260(5) Uani 1 1 d . . .
C21 C 0.5071(4) -0.02328(13) 0.8493(2) 0.0395(7) Uani 1 1 d . . .
H21A H 0.4184 -0.0224 0.9040 0.059 Uiso 1 1 calc R . .
H21B H 0.5683 0.0130 0.8515 0.059 Uiso 1 1 calc R . .
H21C H 0.5833 -0.0549 0.8661 0.059 Uiso 1 1 calc R . .
C19 C 0.4324(3) -0.03168(11) 0.7364(2) 0.0308(6) Uani 1 1 d . . .
C7 C 0.4490(4) 0.26780(12) 0.8532(2) 0.0342(6) Uani 1 1 d . . .
C23 C 0.9544(4) 0.18538(14) 0.6714(3) 0.0494(8) Uani 1 1 d . . .
H23A H 1.0357 0.1599 0.7069 0.074 Uiso 1 1 calc R . .
H23B H 0.9610 0.2234 0.7053 0.074 Uiso 1 1 calc R . .
H23C H 0.9787 0.1885 0.5926 0.074 Uiso 1 1 calc R . .
C1 C 0.0417(3) 0.01254(12) 0.8279(2) 0.0332(6) Uani 1 1 d . . .
C8 C 0.5672(4) 0.31111(12) 0.8673(2) 0.0429(7) Uani 1 1 d . . .
H8A H 0.5452 0.3482 0.8383 0.051 Uiso 1 1 calc R . .
C16 C 0.3132(3) -0.04284(12) 0.5208(2) 0.0344(6) Uani 1 1 d . . .
H16A H 0.2755 -0.0466 0.4466 0.041 Uiso 1 1 calc R . .
C18 C 0.4706(3) -0.07934(12) 0.6735(2) 0.0370(7) Uani 1 1 d . . .
H18A H 0.5401 -0.1083 0.7041 0.044 Uiso 1 1 calc R . .
C15 C 0.2704(3) 0.00550(11) 0.5807(2) 0.0284(6) Uani 1 1 d . . .
C20 C 0.1697(4) 0.05270(12) 0.5285(2) 0.0360(6) Uani 1 1 d . . .
H20A H 0.1417 0.0424 0.4522 0.054 Uiso 1 1 calc R . .
H20B H 0.2345 0.0882 0.5293 0.054 Uiso 1 1 calc R . .
H20C H 0.0671 0.0583 0.5700 0.054 Uiso 1 1 calc R . .
C11 C 0.6336(3) 0.20337(12) 0.9547(2) 0.0326(6) Uani 1 1 d . . .
C12 C 0.2923(4) 0.27849(14) 0.7878(3) 0.0484(8) Uani 1 1 d . . .
H12A H 0.1957 0.2694 0.8330 0.073 Uiso 1 1 calc R . .
H12B H 0.2913 0.2542 0.7219 0.073 Uiso 1 1 calc R . .
H12C H 0.2876 0.3188 0.7656 0.073 Uiso 1 1 calc R . .
C10 C 0.7467(3) 0.24788(13) 0.9655(2) 0.0398(7) Uani 1 1 d . . .
H10A H 0.8488 0.2414 1.0037 0.048 Uiso 1 1 calc R . .
C9 C 0.7146(4) 0.30109(13) 0.9224(3) 0.0441(8) Uani 1 1 d . . .
H9A H 0.7941 0.3309 0.9305 0.053 Uiso 1 1 calc R . .
C13 C 0.6749(4) 0.14479(13) 0.9983(3) 0.0419(7) Uani 1 1 d . . .
H13A H 0.6592 0.1164 0.9396 0.063 Uiso 1 1 calc R . .
H13B H 0.6017 0.1357 1.0599 0.063 Uiso 1 1 calc R . .
H13C H 0.7909 0.1441 1.0239 0.063 Uiso 1 1 calc R . .

loop_
_atom_site_aniso_label
_atom_site_aniso_U_11
_atom_site_aniso_U_22
_atom_site_aniso_U_33
_atom_site_aniso_U_23
_atom_site_aniso_U_13
_atom_site_aniso_U_12
Cu1 0.0333(2) 0.0322(2) 0.0342(2) -0.00637(14) 0.01016(14) -0.00900(14)
F6 0.0461(10) 0.0349(9) 0.0487(10) -0.0124(7) 0.0074(8) 0.0082(7)
F3 0.0483(10) 0.0277(9) 0.0729(13) 0.0022(8) 0.0197(9) -0.0078(7)
N1 0.0267(11) 0.0261(11) 0.0269(11) -0.0038(9) 0.0033(9) -0.0037(9)
N2 0.0277(11) 0.0251(11) 0.0304(12) -0.0046(9) 0.0035(9) -0.0032(9)
F5 0.0388(9) 0.0572(11) 0.0315(9) -0.0105(8) -0.0030(7) 0.0016(8)
F2 0.0304(8) 0.0461(10) 0.0500(10) -0.0093(8) 0.0146(7) -0.0123(7)
N3 0.0434(15) 0.0373(13) 0.0350(13) -0.0101(11) 0.0128(11) -0.0089(11)
F4 0.0415(10) 0.0579(11) 0.0426(10) -0.0173(8) 0.0196(8) -0.0160(8)
C14 0.0232(12) 0.0251(13) 0.0302(13) -0.0045(10) 0.0060(10) -0.0053(10)
F1 0.0454(10) 0.0787(14) 0.0396(10) -0.0096(9) -0.0004(8) -0.0327(9)
C6 0.0281(13) 0.0271(13) 0.0287(13) -0.0070(10) 0.0076(11) -0.0045(10)
C3 0.0226(12) 0.0314(14) 0.0301(14) -0.0028(11) 0.0054(10) -0.0026(10)
C5 0.0276(14) 0.0360(15) 0.0327(14) -0.0067(11) 0.0033(11) -0.0028(11)
C17 0.0387(16) 0.0344(15) 0.0437(17) -0.0124(13) 0.0040(13) 0.0048(13)
C22 0.0392(17) 0.0345(15) 0.0325(15) -0.0004(12) 0.0065(13) -0.0034(13)
C4 0.0239(13) 0.0279(13) 0.0276(13) -0.0032(10) 0.0016(10) 0.0015(10)
C2 0.0239(12) 0.0255(13) 0.0286(13) -0.0001(10) -0.0002(10) -0.0028(10)
C21 0.0408(16) 0.0403(16) 0.0374(16) -0.0011(13) -0.0056(13) 0.0016(13)
C19 0.0288(14) 0.0305(14) 0.0331(14) -0.0014(11) 0.0030(11) -0.0043(11)
C7 0.0421(16) 0.0312(15) 0.0294(14) -0.0042(11) 0.0052(12) -0.0043(12)
C23 0.0324(16) 0.052(2) 0.064(2) 0.0181(16) 0.0043(15) -0.0060(14)
C1 0.0311(14) 0.0360(15) 0.0328(15) -0.0057(12) 0.0061(12) -0.0089(12)
C8 0.061(2) 0.0287(15) 0.0389(17) -0.0014(12) 0.0114(15) -0.0097(14)
C16 0.0341(15) 0.0375(15) 0.0315(14) -0.0077(12) 0.0009(12) -0.0032(12)
C18 0.0346(15) 0.0322(15) 0.0442(17) -0.0027(12) -0.0008(13) 0.0050(12)
C15 0.0274(13) 0.0265(13) 0.0314(14) -0.0019(11) 0.0025(11) -0.0043(10)
C20 0.0413(16) 0.0327(15) 0.0341(15) 0.0002(12) -0.0012(12) -0.0003(12)
C11 0.0293(14) 0.0358(15) 0.0329(15) -0.0094(12) 0.0084(11) -0.0041(11)
C12 0.058(2) 0.0404(17) 0.0469(18) 0.0039(14) -0.0072(16) 0.0014(15)
C10 0.0282(14) 0.0494(18) 0.0420(16) -0.0143(13) 0.0060(12) -0.0078(13)
C9 0.0426(17) 0.0424(17) 0.0478(18) -0.0136(14) 0.0119(14) -0.0196(14)
C13 0.0311(15) 0.0420(17) 0.0525(19) -0.0020(14) 0.0003(13) 0.0043(13)

loop_
_atom_type_symbol
_atom_type_description
_atom_type_scat_dispersion_real
_atom_type_scat_dispersion_imag
_atom_type_scat_source
C C 0.0033 0.0016 'International Tables Vol C Tables 4.2.6.8 and 6.1.1.4'
H H 0.0000 0.0000 'International Tables Vol C Tables 4.2.6.8 and 6.1.1.4'
N N 0.0061 0.0033 'International Tables Vol C Tables 4.2.6.8 and 6.1.1.4'
F F 0.0171 0.0103 'International Tables Vol C Tables 4.2.6.8 and 6.1.1.4'
Cu Cu 0.3201 1.2651 'International Tables Vol C Tables 4.2.6.8 and 6.1.1.4'

loop_
_geom_angle_atom_site_label_1
_geom_angle_atom_site_label_2
_geom_angle_atom_site_label_3
_geom_angle
_geom_angle_site_symmetry_1
_geom_angle_site_symmetry_3
_geom_angle_publ_flag
N3 Cu1 N1 148.46(9) . . ?
N3 Cu1 N2 111.57(9) . . ?
N1 Cu1 N2 99.01(9) . . ?
C2 N1 C14 122.1(2) . . ?
C2 N1 Cu1 121.21(17) . . ?
C14 N1 Cu1 115.48(15) . . ?
C4 N2 C6 125.5(2) . . ?
C4 N2 Cu1 119.78(17) . . ?
C6 N2 Cu1 113.69(15) . . ?
C22 N3 Cu1 167.2(2) . . ?
C15 C14 C19 121.5(2) . . ?
C15 C14 N1 120.4(2) . . ?
C19 C14 N1 117.7(2) . . ?
C7 C6 C11 121.2(2) . . ?
C7 C6 N2 119.0(2) . . ?
C11 C6 N2 119.0(2) . . ?
C2 C3 C4 127.3(2) . . ?
C2 C3 H3A 116.4 . . ?
C4 C3 H3A 116.4 . . ?
F5 C5 F4 106.4(2) . . ?
F5 C5 F6 106.3(2) . . ?
F4 C5 F6 105.7(2) . . ?
F5 C5 C4 111.7(2) . . ?
F4 C5 C4 113.6(2) . . ?
F6 C5 C4 112.5(2) . . ?
C16 C17 C18 119.8(3) . . ?
C16 C17 H17A 120.1 . . ?
C18 C17 H17A 120.1 . . ?
N3 C22 C23 179.2(3) . . ?
N2 C4 C3 125.4(2) . . ?
N2 C4 C5 119.2(2) . . ?
C3 C4 C5 115.4(2) . . ?
N1 C2 C3 126.6(2) . . ?
N1 C2 C1 119.0(2) . . ?
C3 C2 C1 114.4(2) . . ?
C19 C21 H21A 109.5 . . ?
C19 C21 H21B 109.5 . . ?
H21A C21 H21B 109.5 . . ?
C19 C21 H21C 109.5 . . ?
H21A C21 H21C 109.5 . . ?
H21B C21 H21C 109.5 . . ?
C18 C19 C14 117.9(2) . . ?
C18 C19 C21 121.2(2) . . ?
C14 C19 C21 120.9(2) . . ?
C6 C7 C8 118.1(3) . . ?
C6 C7 C12 121.3(2) . . ?
C8 C7 C12 120.6(3) . . ?
C22 C23 H23A 109.5 . . ?
C22 C23 H23B 109.5 . . ?
H23A C23 H23B 109.5 . . ?
C22 C23 H23C 109.5 . . ?
H23A C23 H23C 109.5 . . ?
H23B C23 H23C 109.5 . . ?
F3 C1 F1 106.9(2) . . ?
F3 C1 F2 106.0(2) . . ?
F1 C1 F2 105.9(2) . . ?
F3 C1 C2 112.7(2) . . ?
F1 C1 C2 111.5(2) . . ?
F2 C1 C2 113.4(2) . . ?
C9 C8 C7 121.2(3) . . ?
C9 C8 H8A 119.4 . . ?
C7 C8 H8A 119.4 . . ?
C17 C16 C15 121.1(3) . . ?
C17 C16 H16A 119.5 . . ?
C15 C16 H16A 119.5 . . ?
C17 C18 C19 121.2(3) . . ?
C17 C18 H18A 119.4 . . ?
C19 C18 H18A 119.4 . . ?
C16 C15 C14 118.2(2) . . ?
C16 C15 C20 120.8(2) . . ?
C14 C15 C20 121.0(2) . . ?
C15 C20 H20A 109.5 . . ?
C15 C20 H20B 109.5 . . ?
H20A C20 H20B 109.5 . . ?
C15 C20 H20C 109.5 . . ?
H20A C20 H20C 109.5 . . ?
H20B C20 H20C 109.5 . . ?
C10 C11 C6 118.2(3) . . ?
C10 C11 C13 120.5(3) . . ?
C6 C11 C13 121.3(2) . . ?
C7 C12 H12A 109.5 . . ?
C7 C12 H12B 109.5 . . ?
H12A C12 H12B 109.5 . . ?
C7 C12 H12C 109.5 . . ?
H12A C12 H12C 109.5 . . ?
H12B C12 H12C 109.5 . . ?
C9 C10 C11 121.5(3) . . ?
C9 C10 H10A 119.2 . . ?
C11 C10 H10A 119.2 . . ?
C10 C9 C8 119.8(3) . . ?
C10 C9 H9A 120.1 . . ?
C8 C9 H9A 120.1 . . ?
C11 C13 H13A 109.5 . . ?
C11 C13 H13B 109.5 . . ?
H13A C13 H13B 109.5 . . ?
C11 C13 H13C 109.5 . . ?
H13A C13 H13C 109.5 . . ?
H13B C13 H13C 109.5 . . ?

loop_
_geom_bond_atom_site_label_1
_geom_bond_atom_site_label_2
_geom_bond_distance
_geom_bond_site_symmetry_2
_geom_bond_publ_flag
Cu1 N3 1.871(2) . ?
Cu1 N1 1.902(2) . ?
Cu1 N2 1.998(2) . ?
F6 C5 1.341(3) . ?
F3 C1 1.331(3) . ?
N1 C2 1.320(3) . ?
N1 C14 1.442(3) . ?
N2 C4 1.308(3) . ?
N2 C6 1.434(3) . ?
F5 C5 1.335(3) . ?
F2 C1 1.336(3) . ?
N3 C22 1.134(4) . ?
F4 C5 1.336(3) . ?
C14 C15 1.395(4) . ?
C14 C19 1.403(4) . ?
F1 C1 1.332(3) . ?
C6 C7 1.396(4) . ?
C6 C11 1.401(4) . ?
C3 C2 1.403(4) . ?
C3 C4 1.405(3) . ?
C3 H3A 0.9500 . ?
C5 C4 1.530(4) . ?
C17 C16 1.379(4) . ?
C17 C18 1.383(4) . ?
C17 H17A 0.9500 . ?
C22 C23 1.450(4) . ?
C2 C1 1.538(3) . ?
C21 C19 1.502(4) . ?
C21 H21A 0.9800 . ?
C21 H21B 0.9800 . ?
C21 H21C 0.9800 . ?
C19 C18 1.386(4) . ?
C7 C8 1.397(4) . ?
C7 C12 1.503(4) . ?
C23 H23A 0.9800 . ?
C23 H23B 0.9800 . ?
C23 H23C 0.9800 . ?
C8 C9 1.374(5) . ?
C8 H8A 0.9500 . ?
C16 C15 1.389(4) . ?
C16 H16A 0.9500 . ?
C18 H18A 0.9500 . ?
C15 C20 1.503(4) . ?
C20 H20A 0.9800 . ?
C20 H20B 0.9800 . ?
C20 H20C 0.9800 . ?
C11 C10 1.387(4) . ?
C11 C13 1.503(4) . ?
C12 H12A 0.9800 . ?
C12 H12B 0.9800 . ?
C12 H12C 0.9800 . ?
C10 C9 1.372(4) . ?
C10 H10A 0.9500 . ?
C9 H9A 0.9500 . ?
C13 H13A 0.9800 . ?
C13 H13B 0.9800 . ?
C13 H13C 0.9800 . ?

loop_
_geom_torsion_atom_site_label_1
_geom_torsion_atom_site_label_2
_geom_torsion_atom_site_label_3
_geom_torsion_atom_site_label_4
_geom_torsion
_geom_torsion_site_symmetry_1
_geom_torsion_site_symmetry_2
_geom_torsion_site_symmetry_3
_geom_torsion_site_symmetry_4
_geom_torsion_publ_flag
N3 Cu1 N1 C2 165.8(2) . . . . ?
N2 Cu1 N1 C2 -0.1(2) . . . . ?
N3 Cu1 N1 C14 -1.7(3) . . . . ?
N2 Cu1 N1 C14 -167.61(17) . . . . ?
N3 Cu1 N2 C4 -166.50(19) . . . . ?
N1 Cu1 N2 C4 5.6(2) . . . . ?
N3 Cu1 N2 C6 2.5(2) . . . . ?
N1 Cu1 N2 C6 174.61(17) . . . . ?
N1 Cu1 N3 C22 -134.1(11) . . . . ?
N2 Cu1 N3 C22 30.9(12) . . . . ?
C2 N1 C14 C15 101.7(3) . . . . ?
Cu1 N1 C14 C15 -90.9(2) . . . . ?
C2 N1 C14 C19 -85.3(3) . . . . ?
Cu1 N1 C14 C19 82.0(2) . . . . ?
C4 N2 C6 C7 -96.5(3) . . . . ?
Cu1 N2 C6 C7 95.3(2) . . . . ?
C4 N2 C6 C11 93.9(3) . . . . ?
Cu1 N2 C6 C11 -74.3(3) . . . . ?
Cu1 N3 C22 C23 48(27) . . . . ?
C6 N2 C4 C3 -178.1(2) . . . . ?
Cu1 N2 C4 C3 -10.5(4) . . . . ?
C6 N2 C4 C5 0.7(4) . . . . ?
Cu1 N2 C4 C5 168.25(18) . . . . ?
C2 C3 C4 N2 9.8(4) . . . . ?
C2 C3 C4 C5 -169.0(2) . . . . ?
F5 C5 C4 N2 -61.3(3) . . . . ?
F4 C5 C4 N2 178.3(2) . . . . ?
F6 C5 C4 N2 58.2(3) . . . . ?
F5 C5 C4 C3 117.6(2) . . . . ?
F4 C5 C4 C3 -2.8(3) . . . . ?
F6 C5 C4 C3 -122.9(2) . . . . ?
C14 N1 C2 C3 165.5(2) . . . . ?
Cu1 N1 C2 C3 -1.1(4) . . . . ?
C14 N1 C2 C1 -13.8(4) . . . . ?
Cu1 N1 C2 C1 179.57(17) . . . . ?
C4 C3 C2 N1 -2.9(4) . . . . ?
C4 C3 C2 C1 176.4(2) . . . . ?
C15 C14 C19 C18 -5.2(4) . . . . ?
N1 C14 C19 C18 -178.1(2) . . . . ?
C15 C14 C19 C21 172.7(2) . . . . ?
N1 C14 C19 C21 -0.1(4) . . . . ?
C11 C6 C7 C8 -2.2(4) . . . . ?
N2 C6 C7 C8 -171.6(2) . . . . ?
C11 C6 C7 C12 176.2(3) . . . . ?
N2 C6 C7 C12 6.8(4) . . . . ?
N1 C2 C1 F3 66.9(3) . . . . ?
C3 C2 C1 F3 -112.5(3) . . . . ?
N1 C2 C1 F1 -53.3(3) . . . . ?
C3 C2 C1 F1 127.3(2) . . . . ?
N1 C2 C1 F2 -172.7(2) . . . . ?
C3 C2 C1 F2 7.9(3) . . . . ?
C6 C7 C8 C9 1.6(4) . . . . ?
C12 C7 C8 C9 -176.8(3) . . . . ?
C18 C17 C16 C15 -2.6(4) . . . . ?
C16 C17 C18 C19 2.1(4) . . . . ?
C14 C19 C18 C17 1.7(4) . . . . ?
C21 C19 C18 C17 -176.2(3) . . . . ?
C17 C16 C15 C14 -0.8(4) . . . . ?
C17 C16 C15 C20 178.1(3) . . . . ?
C19 C14 C15 C16 4.8(4) . . . . ?
N1 C14 C15 C16 177.4(2) . . . . ?
C19 C14 C15 C20 -174.1(2) . . . . ?
N1 C14 C15 C20 -1.5(4) . . . . ?
C7 C6 C11 C10 1.8(4) . . . . ?
N2 C6 C11 C10 171.2(2) . . . . ?
C7 C6 C11 C13 -176.3(2) . . . . ?
N2 C6 C11 C13 -6.8(4) . . . . ?
C6 C11 C10 C9 -0.8(4) . . . . ?
C13 C11 C10 C9 177.3(3) . . . . ?
C11 C10 C9 C8 0.2(4) . . . . ?
C7 C8 C9 C10 -0.7(4) . . . . ?
